data_8105476
loop_
_publ_author_name
'Lo, Kong Mun'
'Lee, See Mun'
'Tiekink, Edward R.T.'

_publ_section_title
;
 Crystal structure of catena{(\m2-1,10-phenanthroline-\k4
 N,N,N&#x2032;,N&#x2032;)-(\m2-1,10-phenanthroline-\k3
 N,N,N&#x2032;)potassium(I)
 {[bis(2-hydroxyethyl)iminiumyl](sulfanidyl)methyl}sulfanide
 hemi(1,10-phenanthroline)}, {C24H16KN4, 0.5(C12H8N2), C5H10NO2S2}
;
_journal_issue 6
_journal_name_full 'Zeitschrift f\"ur Kristallographie - New Crystal Structures'
_journal_page_first 1395
_journal_page_last 1397
_journal_paper_doi 10.1515/ncrs-2020-0333
_journal_volume 235
_journal_year 2020
_chemical_formula_moiety 'C24 H16 K N4, 0.5(C12 H8 N2), C5 H10 N O2 S2'
_chemical_formula_sum 'C35 H30 K N6 O2 S2'
_chemical_formula_weight 669.87
_space_group_crystal_system monoclinic
_space_group_IT_number 15
_space_group_name_Hall '-C 2yc'
_space_group_name_H-M_alt 'C 1 2/c 1'
_atom_sites_solution_hydrogens mixed
_atom_sites_solution_primary direct
_atom_sites_solution_secondary difmap
_audit_creation_method SHELXL-2018/3
_cell_angle_alpha 90
_cell_angle_beta 94.3850(10)
_cell_angle_gamma 90
_cell_formula_units_Z 8
_cell_length_a 32.8001(4)
_cell_length_b 7.15620(10)
_cell_length_c 26.0400(3)
_cell_measurement_reflns_used 44499
_cell_measurement_temperature 100(2)
_cell_measurement_theta_max 76.3780
_cell_measurement_theta_min 5.4000
_cell_volume 6094.32(13)
_computing_cell_refinement 'CrysAlisPro [1]'
_computing_data_collection 'CrysAlisPro [1]'
_computing_data_reduction 'CrysAlisPro [1]'
_computing_molecular_graphics 'ORTEP-3 for Windows [4]'
_computing_publication_material 'SHELXL-2018/3 [3]'
_computing_structure_refinement 'SHELXL-2018/3 [3]'
_computing_structure_solution 'SHELXT 2014/5 [2]'
_diffrn_ambient_environment N~2~
_diffrn_ambient_temperature 100(2)
_diffrn_detector 'CCD plate'
_diffrn_detector_area_resol_mean 5.2558
_diffrn_detector_type AtlasS2
_diffrn_measured_fraction_theta_full 0.999
_diffrn_measured_fraction_theta_max 0.999
_diffrn_measurement_device 'four-circle diffractometer'
_diffrn_measurement_device_type 'XtaLAB Synergy, Dualflex, AtlasS2'
_diffrn_measurement_method '\w scans'
_diffrn_radiation_monochromator mirror
_diffrn_radiation_type CuK\a
_diffrn_radiation_wavelength 1.54184
_diffrn_reflns_av_R_equivalents 0.0270
_diffrn_reflns_av_unetI/netI 0.0119
_diffrn_reflns_Laue_measured_fraction_full 0.999
_diffrn_reflns_Laue_measured_fraction_max 0.999
_diffrn_reflns_limit_h_max 38
_diffrn_reflns_limit_h_min -38
_diffrn_reflns_limit_k_max 8
_diffrn_reflns_limit_k_min -8
_diffrn_reflns_limit_l_max 24
_diffrn_reflns_limit_l_min -31
_diffrn_reflns_number 68443
_diffrn_reflns_point_group_measured_fraction_full 0.999
_diffrn_reflns_point_group_measured_fraction_max 0.999
_diffrn_reflns_theta_full 67.074
_diffrn_reflns_theta_max 67.074
_diffrn_reflns_theta_min 3.404
_diffrn_source 'micro-focus sealed X-ray tube'
_exptl_absorpt_coefficient_mu 3.170
_exptl_absorpt_correction_T_max 1.000
_exptl_absorpt_correction_T_min 0.805
_exptl_absorpt_correction_type gaussian
_exptl_absorpt_process_details 'CrysAlisPro [1]'
_exptl_crystal_colour colourless
_exptl_crystal_density_diffrn 1.460
_exptl_crystal_description prism
_exptl_crystal_F_000 2792
_exptl_crystal_size_max 0.132
_exptl_crystal_size_mid 0.103
_exptl_crystal_size_min 0.039
_refine_diff_density_max 0.260
_refine_diff_density_min -0.367
_refine_diff_density_rms 0.059
_refine_ls_extinction_coef .
_refine_ls_extinction_method none
_refine_ls_goodness_of_fit_ref 1.074
_refine_ls_hydrogen_treatment mixed
_refine_ls_matrix_type full
_refine_ls_number_parameters 421
_refine_ls_number_reflns 5436
_refine_ls_number_restraints 2
_refine_ls_restrained_S_all 1.074
_refine_ls_R_factor_all 0.0320
_refine_ls_R_factor_gt 0.0315
_refine_ls_shift/su_max 0.001
_refine_ls_shift/su_mean 0.000
_refine_ls_structure_factor_coef Fsqd
_refine_ls_weighting_details 'w=1/[\s^2^(Fo^2^)+(0.0372P)^2^+17.8982P] where P=(Fo^2^+2Fc^2^)/3'
_refine_ls_weighting_scheme calc
_refine_ls_wR_factor_gt 0.0908
_refine_ls_wR_factor_ref 0.0911
_reflns_Friedel_coverage 0.000
_reflns_Friedel_fraction_full .
_reflns_Friedel_fraction_max .
_reflns_number_gt 5312
_reflns_number_total 5436
_reflns_threshold_expression 'I > 2\s(I)'
_cod_data_source_file suppl_ncrs-2020-0333_suppl.cif
_cod_data_source_block shelx
_cod_original_sg_symbol_H-M 'C 2/c'
_cod_database_code 8105476
_shelx_shelxl_version_number 2018/3
_shelx_space_group_comment
;
The symmetry employed for this shelxl refinement is uniquely defined
by the following loop, which should always be used as a source of
symmetry information in preference to the above space-group names.
They are only intended as comments.
;
_shelx_estimated_absorpt_t_min 0.680
_shelx_estimated_absorpt_t_max 0.886

loop_
_space_group_symop_operation_xyz
'x, y, z'
'-x, y, -z+1/2'
'x+1/2, y+1/2, z'
'-x+1/2, y+1/2, -z+1/2'
'-x, -y, -z'
'x, -y, z-1/2'
'-x+1/2, -y+1/2, -z'
'x+1/2, -y+1/2, z-1/2'

loop_
_atom_site_label
_atom_site_type_symbol
_atom_site_fract_x
_atom_site_fract_y
_atom_site_fract_z
_atom_site_U_iso_or_equiv
_atom_site_adp_type
_atom_site_occupancy
_atom_site_site_symmetry_order
_atom_site_calc_flag
_atom_site_refinement_flags_posn
_atom_site_refinement_flags_adp
_atom_site_refinement_flags_occupancy
_atom_site_disorder_assembly
_atom_site_disorder_group
K1 K 0.24739(2) 0.76681(6) 0.23559(2) 0.01307(11) Uani 1 1 d . . . . .
S1 S 0.42721(2) 0.79102(7) 0.47775(2) 0.02119(13) Uani 1 1 d . . . . .
S2 S 0.34084(2) 0.67345(7) 0.44974(2) 0.01543(12) Uani 1 1 d . . . . .
O1 O 0.46034(5) 0.5084(2) 0.56831(6) 0.0249(3) Uani 1 1 d D . . . .
H1O H 0.4555(9) 0.600(3) 0.5486(9) 0.037 Uiso 1 1 d D U . . .
O2 O 0.33745(4) 0.0814(2) 0.40190(6) 0.0219(3) Uani 1 1 d D . . . .
H2O H 0.3440(8) -0.018(2) 0.4173(9) 0.033 Uiso 1 1 d D U . . .
N1 N 0.40170(5) 0.4369(2) 0.47346(6) 0.0130(3) Uani 1 1 d . . . . .
C1 C 0.39106(6) 0.6185(3) 0.46721(7) 0.0141(4) Uani 1 1 d . . . . .
C2 C 0.44452(6) 0.3738(3) 0.48204(7) 0.0158(4) Uani 1 1 d . . . . .
H2A H 0.462567 0.468502 0.467832 0.019 Uiso 1 1 calc R U . . .
H2B H 0.447805 0.255876 0.462907 0.019 Uiso 1 1 calc R U . . .
C3 C 0.45809(6) 0.3421(3) 0.53821(8) 0.0188(4) Uani 1 1 d . . . . .
H3A H 0.438763 0.254670 0.553029 0.023 Uiso 1 1 calc R U . . .
H3B H 0.485345 0.281948 0.540525 0.023 Uiso 1 1 calc R U . . .
C4 C 0.37211(6) 0.2836(3) 0.46627(7) 0.0141(4) Uani 1 1 d . . . . .
H4A H 0.344818 0.327875 0.474692 0.017 Uiso 1 1 calc R U . . .
H4B H 0.380370 0.180066 0.490056 0.017 Uiso 1 1 calc R U . . .
C5 C 0.36966(6) 0.2123(3) 0.41091(7) 0.0168(4) Uani 1 1 d . . . . .
H5A H 0.365144 0.319009 0.386961 0.020 Uiso 1 1 calc R U . . .
H5B H 0.395910 0.152553 0.404022 0.020 Uiso 1 1 calc R U . . .
N2 N 0.50532(5) 0.1491(2) 0.69801(6) 0.0150(3) Uani 1 1 d . . . . .
C6 C 0.51018(6) 0.1454(3) 0.64784(8) 0.0180(4) Uani 1 1 d . . . . .
H6 H 0.512114 0.261391 0.630458 0.022 Uiso 1 1 calc R U . . .
C7 C 0.51264(6) -0.0195(3) 0.61884(7) 0.0194(4) Uani 1 1 d . . . . .
H7 H 0.516025 -0.014036 0.582962 0.023 Uiso 1 1 calc R U . . .
C8 C 0.51006(6) -0.1875(3) 0.64326(8) 0.0170(4) Uani 1 1 d . . . . .
H8 H 0.511446 -0.300914 0.624509 0.020 Uiso 1 1 calc R U . . .
C9 C 0.50532(5) -0.1907(3) 0.69672(7) 0.0130(4) Uani 1 1 d . . . . .
C10 C 0.50252(6) -0.3631(3) 0.72436(8) 0.0151(4) Uani 1 1 d . . . . .
H10 H 0.504203 -0.478451 0.706594 0.018 Uiso 1 1 calc R U . . .
C11 C 0.50272(5) -0.0175(3) 0.72246(7) 0.0120(4) Uani 1 1 d . . . . .
N3 N 0.26891(5) 0.9293(2) 0.14466(6) 0.0136(3) Uani 1 1 d . . . . .
N4 N 0.31818(5) 1.0166(2) 0.23208(6) 0.0129(3) Uani 1 1 d . . . . .
C12 C 0.24521(6) 0.8937(3) 0.10232(7) 0.0155(4) Uani 1 1 d . . . . .
H12 H 0.218137 0.851359 0.106007 0.019 Uiso 1 1 calc R U . . .
C13 C 0.25778(6) 0.9149(3) 0.05220(7) 0.0171(4) Uani 1 1 d . . . . .
H13 H 0.239283 0.892092 0.022999 0.020 Uiso 1 1 calc R U . . .
C14 C 0.29719(6) 0.9690(3) 0.04629(7) 0.0164(4) Uani 1 1 d . . . . .
H14 H 0.306640 0.980893 0.012856 0.020 Uiso 1 1 calc R U . . .
C15 C 0.32366(6) 1.0069(3) 0.09044(7) 0.0137(4) Uani 1 1 d . . . . .
C16 C 0.36502(6) 1.0677(3) 0.08658(7) 0.0157(4) Uani 1 1 d . . . . .
H16 H 0.375465 1.079126 0.053690 0.019 Uiso 1 1 calc R U . . .
C17 C 0.38925(6) 1.1090(3) 0.12955(8) 0.0159(4) Uani 1 1 d . . . . .
H17 H 0.416607 1.148462 0.126466 0.019 Uiso 1 1 calc R U . . .
C18 C 0.37417(6) 1.0939(3) 0.17964(7) 0.0136(4) Uani 1 1 d . . . . .
C19 C 0.39851(6) 1.1421(3) 0.22464(8) 0.0157(4) Uani 1 1 d . . . . .
H19 H 0.425566 1.186986 0.222363 0.019 Uiso 1 1 calc R U . . .
C20 C 0.38287(6) 1.1237(3) 0.27171(8) 0.0170(4) Uani 1 1 d . . . . .
H20 H 0.398974 1.153480 0.302499 0.020 Uiso 1 1 calc R U . . .
C21 C 0.34261(6) 1.0600(3) 0.27339(7) 0.0150(4) Uani 1 1 d . . . . .
H21 H 0.332105 1.047055 0.306207 0.018 Uiso 1 1 calc R U . . .
C22 C 0.33386(6) 1.0330(2) 0.18511(7) 0.0115(4) Uani 1 1 d . . . . .
C23 C 0.30788(6) 0.9878(3) 0.13905(7) 0.0120(4) Uani 1 1 d . . . . .
N5 N 0.22844(5) 0.9509(2) 0.32469(6) 0.0126(3) Uani 1 1 d . . . . .
N6 N 0.18191(5) 1.0397(2) 0.23553(6) 0.0138(3) Uani 1 1 d . . . . .
C24 C 0.25027(6) 0.9062(3) 0.36800(7) 0.0154(4) Uani 1 1 d . . . . .
H24 H 0.277986 0.870670 0.365833 0.018 Uiso 1 1 calc R U . . .
C25 C 0.23483(6) 0.9085(3) 0.41668(7) 0.0191(4) Uani 1 1 d . . . . .
H25 H 0.251693 0.875056 0.446560 0.023 Uiso 1 1 calc R U . . .
C26 C 0.19502(7) 0.9597(3) 0.42030(8) 0.0198(4) Uani 1 1 d . . . . .
H26 H 0.183850 0.961794 0.452900 0.024 Uiso 1 1 calc R U . . .
C27 C 0.17062(6) 1.0093(3) 0.37552(8) 0.0169(4) Uani 1 1 d . . . . .
C28 C 0.12854(6) 1.0623(3) 0.37680(8) 0.0213(4) Uani 1 1 d . . . . .
H28 H 0.116573 1.066655 0.408864 0.026 Uiso 1 1 calc R U . . .
C29 C 0.10569(6) 1.1061(3) 0.33317(9) 0.0217(4) Uani 1 1 d . . . . .
H29 H 0.077899 1.141047 0.334987 0.026 Uiso 1 1 calc R U . . .
C30 C 0.12274(6) 1.1005(3) 0.28405(8) 0.0171(4) Uani 1 1 d . . . . .
C31 C 0.09965(6) 1.1444(3) 0.23768(9) 0.0219(4) Uani 1 1 d . . . . .
H31 H 0.071785 1.180103 0.238081 0.026 Uiso 1 1 calc R U . . .
C32 C 0.11782(7) 1.1350(3) 0.19199(9) 0.0226(5) Uani 1 1 d . . . . .
H32 H 0.102702 1.163273 0.160369 0.027 Uiso 1 1 calc R U . . .
C33 C 0.15903(6) 1.0830(3) 0.19276(8) 0.0180(4) Uani 1 1 d . . . . .
H33 H 0.171362 1.078298 0.160941 0.022 Uiso 1 1 calc R U . . .
C34 C 0.16408(6) 1.0480(3) 0.28096(7) 0.0132(4) Uani 1 1 d . . . . .
C35 C 0.18864(6) 1.0015(3) 0.32802(7) 0.0123(4) Uani 1 1 d . . . . .

loop_
_atom_site_aniso_label
_atom_site_aniso_U_11
_atom_site_aniso_U_22
_atom_site_aniso_U_33
_atom_site_aniso_U_23
_atom_site_aniso_U_13
_atom_site_aniso_U_12
K1 0.0131(2) 0.0120(2) 0.0146(2) -0.00123(15) 0.00419(15) 0.00039(15)
S1 0.0171(2) 0.0132(2) 0.0344(3) -0.0027(2) 0.0091(2) -0.00318(18)
S2 0.0155(2) 0.0150(2) 0.0157(2) 0.00153(18) 0.00071(17) 0.00296(18)
O1 0.0235(8) 0.0287(9) 0.0222(8) -0.0073(7) -0.0006(6) -0.0032(7)
O2 0.0235(7) 0.0142(7) 0.0264(8) 0.0007(6) -0.0093(6) -0.0043(6)
N1 0.0112(8) 0.0137(8) 0.0140(7) -0.0014(6) 0.0011(6) -0.0001(6)
C1 0.0161(9) 0.0159(9) 0.0109(8) -0.0005(7) 0.0049(7) 0.0006(8)
C2 0.0113(9) 0.0156(10) 0.0206(10) -0.0028(8) 0.0026(7) 0.0009(8)
C3 0.0133(9) 0.0220(11) 0.0210(10) -0.0020(8) 0.0002(8) 0.0027(8)
C4 0.0140(9) 0.0130(9) 0.0152(9) 0.0012(7) 0.0007(7) -0.0013(7)
C5 0.0189(10) 0.0146(10) 0.0163(9) 0.0000(8) -0.0018(7) -0.0013(8)
N2 0.0180(8) 0.0131(8) 0.0138(8) 0.0005(6) -0.0006(6) -0.0017(6)
C6 0.0222(10) 0.0161(10) 0.0156(9) 0.0023(8) 0.0004(8) -0.0027(8)
C7 0.0213(10) 0.0238(11) 0.0132(9) -0.0019(8) 0.0027(7) -0.0008(8)
C8 0.0143(9) 0.0180(10) 0.0187(10) -0.0063(8) 0.0009(7) 0.0004(8)
C9 0.0085(8) 0.0129(9) 0.0175(9) -0.0017(8) -0.0002(7) -0.0004(7)
C10 0.0117(9) 0.0101(9) 0.0235(10) -0.0038(8) 0.0006(7) 0.0003(7)
C11 0.0084(8) 0.0128(9) 0.0145(9) 0.0000(7) -0.0009(7) -0.0005(7)
N3 0.0118(8) 0.0126(8) 0.0166(8) 0.0008(6) 0.0019(6) 0.0000(6)
N4 0.0136(8) 0.0110(8) 0.0141(8) -0.0001(6) 0.0017(6) 0.0013(6)
C12 0.0141(9) 0.0152(10) 0.0172(9) -0.0008(8) 0.0005(7) -0.0002(8)
C13 0.0211(10) 0.0147(10) 0.0149(9) -0.0015(8) -0.0019(7) 0.0039(8)
C14 0.0229(10) 0.0134(9) 0.0135(9) 0.0004(7) 0.0043(7) 0.0037(8)
C15 0.0169(9) 0.0080(9) 0.0165(9) 0.0011(7) 0.0040(7) 0.0036(7)
C16 0.0194(10) 0.0112(9) 0.0175(9) 0.0021(7) 0.0088(7) 0.0025(8)
C17 0.0119(9) 0.0114(9) 0.0253(10) 0.0021(8) 0.0071(8) 0.0009(7)
C18 0.0125(9) 0.0079(9) 0.0204(9) 0.0016(7) 0.0017(7) 0.0026(7)
C19 0.0111(9) 0.0097(9) 0.0260(10) 0.0015(8) -0.0006(7) 0.0013(7)
C20 0.0166(9) 0.0144(9) 0.0191(10) -0.0001(8) -0.0036(7) 0.0025(8)
C21 0.0168(9) 0.0134(9) 0.0149(9) 0.0002(7) 0.0006(7) 0.0025(8)
C22 0.0124(9) 0.0067(8) 0.0156(9) 0.0013(7) 0.0019(7) 0.0027(7)
C23 0.0135(9) 0.0072(8) 0.0155(9) 0.0011(7) 0.0025(7) 0.0020(7)
N5 0.0131(8) 0.0112(8) 0.0137(7) -0.0012(6) 0.0011(6) -0.0023(6)
N6 0.0167(8) 0.0107(8) 0.0138(8) -0.0012(6) -0.0005(6) -0.0013(6)
C24 0.0173(9) 0.0124(9) 0.0160(9) -0.0004(8) -0.0011(7) -0.0040(8)
C25 0.0278(11) 0.0150(10) 0.0140(9) 0.0004(8) -0.0028(8) -0.0059(8)
C26 0.0323(11) 0.0147(10) 0.0133(9) -0.0037(8) 0.0072(8) -0.0077(9)
C27 0.0216(10) 0.0107(9) 0.0193(10) -0.0031(8) 0.0080(8) -0.0051(8)
C28 0.0242(11) 0.0146(10) 0.0271(11) -0.0045(8) 0.0148(9) -0.0030(8)
C29 0.0153(10) 0.0124(10) 0.0388(12) -0.0044(9) 0.0119(9) -0.0001(8)
C30 0.0141(9) 0.0077(9) 0.0295(11) -0.0019(8) 0.0012(8) -0.0008(7)
C31 0.0141(10) 0.0121(10) 0.0386(12) -0.0009(9) -0.0045(9) 0.0001(8)
C32 0.0234(11) 0.0130(10) 0.0292(11) 0.0005(8) -0.0120(9) -0.0015(8)
C33 0.0239(10) 0.0121(9) 0.0171(9) -0.0010(8) -0.0042(8) -0.0025(8)
C34 0.0134(9) 0.0076(8) 0.0189(9) -0.0022(7) 0.0029(7) -0.0024(7)
C35 0.0151(9) 0.0064(8) 0.0157(9) -0.0021(7) 0.0030(7) -0.0035(7)

loop_
_atom_type_symbol
_atom_type_description
_atom_type_scat_dispersion_real
_atom_type_scat_dispersion_imag
_atom_type_scat_source
C C 0.0181 0.0091 'International Tables Vol C Tables 4.2.6.8 and 6.1.1.4'
H H 0.0000 0.0000 'International Tables Vol C Tables 4.2.6.8 and 6.1.1.4'
K K 0.3868 1.0657 'International Tables Vol C Tables 4.2.6.8 and 6.1.1.4'
N N 0.0311 0.0180 'International Tables Vol C Tables 4.2.6.8 and 6.1.1.4'
O O 0.0492 0.0322 'International Tables Vol C Tables 4.2.6.8 and 6.1.1.4'
S S 0.3331 0.5567 'International Tables Vol C Tables 4.2.6.8 and 6.1.1.4'

loop_
_geom_angle_atom_site_label_1
_geom_angle_atom_site_label_2
_geom_angle_atom_site_label_3
_geom_angle
_geom_angle_site_symmetry_1
_geom_angle_site_symmetry_3
N3 K1 N5 126.94(5) . .
N3 K1 N6 101.91(5) . 4_545
N5 K1 N6 106.03(5) . 4_545
N3 K1 N6 87.38(5) . .
N5 K1 N6 57.92(4) . .
N6 K1 N6 163.62(3) 4_545 .
N3 K1 N5 76.50(5) . 4_545
N5 K1 N5 155.52(5) . 4_545
N6 K1 N5 56.88(4) 4_545 4_545
N6 K1 N5 139.27(4) . 4_545
N3 K1 N4 57.69(4) . .
N5 K1 N4 88.01(5) . .
N6 K1 N4 74.29(4) 4_545 .
N6 K1 N4 100.21(5) . .
N5 K1 N4 102.01(4) 4_545 .
N3 K1 N4 136.97(5) . 4_545
N5 K1 N4 80.57(4) . 4_545
N6 K1 N4 99.88(5) 4_545 4_545
N6 K1 N4 81.60(4) . 4_545
N5 K1 N4 85.26(4) 4_545 4_545
N4 K1 N4 165.291(16) . 4_545
N3 K1 C21 114.35(5) . 4_545
N5 K1 C21 90.91(5) . 4_545
N6 K1 C21 117.62(5) 4_545 4_545
N6 K1 C21 69.10(5) . 4_545
N5 K1 C21 83.80(5) 4_545 4_545
N4 K1 C21 167.78(5) . 4_545
N4 K1 C21 23.76(5) 4_545 4_545
N3 K1 C34 78.87(5) . 4_545
N5 K1 C34 125.40(5) . 4_545
N6 K1 C34 23.67(4) 4_545 4_545
N6 K1 C34 164.01(5) . 4_545
N5 K1 C34 44.84(4) 4_545 4_545
N4 K1 C34 65.55(4) . 4_545
N4 K1 C34 114.06(5) 4_545 4_545
C21 K1 C34 124.11(5) 4_545 4_545
N3 K1 C35 66.86(5) . 4_545
N5 K1 C35 150.18(5) . 4_545
N6 K1 C35 44.76(4) 4_545 4_545
N6 K1 C35 150.46(4) . 4_545
N5 K1 C35 23.73(4) 4_545 4_545
N4 K1 C35 78.67(4) . 4_545
N4 K1 C35 106.99(5) 4_545 4_545
C21 K1 C35 107.53(5) 4_545 4_545
C34 K1 C35 24.99(5) 4_545 4_545
N3 K1 K1 75.78(4) . 4
N5 K1 K1 51.32(3) . 4
N6 K1 K1 118.28(4) 4_545 4
N6 K1 K1 50.58(3) . 4
N5 K1 K1 149.77(4) 4_545 4
N4 K1 K1 52.14(3) . 4
N4 K1 K1 123.74(3) 4_545 4
C21 K1 K1 118.80(4) 4_545 4
C34 K1 K1 117.09(4) 4_545 4
C35 K1 K1 129.27(4) 4_545 4
N3 K1 K1 124.99(4) . 4_545
N5 K1 K1 107.60(4) . 4_545
N6 K1 K1 51.02(3) 4_545 4_545
N6 K1 K1 132.95(4) . 4_545
N5 K1 K1 48.50(3) 4_545 4_545
N4 K1 K1 125.24(3) . 4_545
N4 K1 K1 51.35(3) 4_545 4_545
C21 K1 K1 66.60(4) 4_545 4_545
C34 K1 K1 62.77(3) 4_545 4_545
C35 K1 K1 61.76(3) 4_545 4_545
K1 K1 K1 156.11(2) 4 4_545
C3 O1 H1O 109(2) . .
C5 O2 H2O 108.9(19) . .
C1 N1 C4 122.76(16) . .
C1 N1 C2 123.09(16) . .
C4 N1 C2 113.78(15) . .
N1 C1 S1 120.16(14) . .
N1 C1 S2 118.97(14) . .
S1 C1 S2 120.86(12) . .
N1 C2 C3 113.48(15) . .
N1 C2 H2A 108.9 . .
C3 C2 H2A 108.9 . .
N1 C2 H2B 108.9 . .
C3 C2 H2B 108.9 . .
H2A C2 H2B 107.7 . .
O1 C3 C2 113.96(17) . .
O1 C3 H3A 108.8 . .
C2 C3 H3A 108.8 . .
O1 C3 H3B 108.8 . .
C2 C3 H3B 108.8 . .
H3A C3 H3B 107.7 . .
N1 C4 C5 110.93(15) . .
N1 C4 H4A 109.5 . .
C5 C4 H4A 109.5 . .
N1 C4 H4B 109.5 . .
C5 C4 H4B 109.5 . .
H4A C4 H4B 108.0 . .
O2 C5 C4 111.24(16) . .
O2 C5 H5A 109.4 . .
C4 C5 H5A 109.4 . .
O2 C5 H5B 109.4 . .
C4 C5 H5B 109.4 . .
H5A C5 H5B 108.0 . .
C6 N2 C11 117.38(17) . .
N2 C6 C7 124.14(19) . .
N2 C6 H6 117.9 . .
C7 C6 H6 117.9 . .
C8 C7 C6 118.71(17) . .
C8 C7 H7 120.6 . .
C6 C7 H7 120.6 . .
C7 C8 C9 119.23(18) . .
C7 C8 H8 120.4 . .
C9 C8 H8 120.4 . .
C8 C9 C11 117.90(17) . .
C8 C9 C10 121.62(18) . .
C11 C9 C10 120.47(17) . .
C10 C10 C9 120.70(11) 2_656 .
C10 C10 H10 119.6 2_656 .
C9 C10 H10 119.6 . .
N2 C11 C9 122.63(16) . .
N2 C11 C11 118.54(10) . 2_656
C9 C11 C11 118.83(11) . 2_656
C12 N3 C23 117.74(16) . .
C12 N3 K1 117.25(12) . .
C23 N3 K1 121.42(12) . .
C21 N4 C22 117.34(16) . .
C21 N4 K1 123.13(12) . .
C22 N4 K1 115.62(11) . .
C21 N4 K1 91.98(11) . 4
C22 N4 K1 122.13(11) . 4
K1 N4 K1 76.51(4) . 4
N3 C12 C13 123.81(18) . .
N3 C12 H12 118.1 . .
C13 C12 H12 118.1 . .
C14 C13 C12 118.76(18) . .
C14 C13 H13 120.6 . .
C12 C13 H13 120.6 . .
C13 C14 C15 119.30(18) . .
C13 C14 H14 120.3 . .
C15 C14 H14 120.3 . .
C23 C15 C14 117.82(18) . .
C23 C15 C16 120.40(17) . .
C14 C15 C16 121.76(17) . .
C17 C16 C15 120.40(17) . .
C17 C16 H16 119.8 . .
C15 C16 H16 119.8 . .
C16 C17 C18 120.90(18) . .
C16 C17 H17 119.6 . .
C18 C17 H17 119.6 . .
C19 C18 C22 117.89(17) . .
C19 C18 C17 121.66(18) . .
C22 C18 C17 120.45(17) . .
C20 C19 C18 119.54(18) . .
C20 C19 H19 120.2 . .
C18 C19 H19 120.2 . .
C19 C20 C21 118.51(18) . .
C19 C20 H20 120.7 . .
C21 C20 H20 120.7 . .
N4 C21 C20 124.24(18) . .
N4 C21 K1 64.26(10) . 4
C20 C21 K1 133.90(13) . 4
N4 C21 H21 117.9 . .
C20 C21 H21 117.9 . .
K1 C21 H21 73.9 4 .
N4 C22 C18 122.46(17) . .
N4 C22 C23 118.80(16) . .
C18 C22 C23 118.74(17) . .
N3 C23 C15 122.50(17) . .
N3 C23 C22 118.39(16) . .
C15 C23 C22 119.11(17) . .
C24 N5 C35 117.81(16) . .
C24 N5 K1 117.02(12) . .
C35 N5 K1 117.07(11) . .
C24 N5 K1 119.73(12) . 4
C35 N5 K1 97.49(11) . 4
K1 N5 K1 80.19(4) . 4
C33 N6 C34 117.71(17) . .
C33 N6 K1 118.53(12) . 4
C34 N6 K1 98.00(11) . 4
C33 N6 K1 121.79(13) . .
C34 N6 K1 113.35(12) . .
K1 N6 K1 78.39(4) 4 .
N5 C24 C25 123.87(19) . .
N5 C24 H24 118.1 . .
C25 C24 H24 118.1 . .
C26 C25 C24 118.62(18) . .
C26 C25 H25 120.7 . .
C24 C25 H25 120.7 . .
C25 C26 C27 119.74(18) . .
C25 C26 H26 120.1 . .
C27 C26 H26 120.1 . .
C26 C27 C35 117.75(18) . .
C26 C27 C28 122.31(18) . .
C35 C27 C28 119.92(19) . .
C29 C28 C27 121.03(19) . .
C29 C28 H28 119.5 . .
C27 C28 H28 119.5 . .
C28 C29 C30 120.99(19) . .
C28 C29 H29 119.5 . .
C30 C29 H29 119.5 . .
C34 C30 C31 117.66(19) . .
C34 C30 C29 119.89(18) . .
C31 C30 C29 122.44(19) . .
C32 C31 C30 119.40(19) . .
C32 C31 H31 120.3 . .
C30 C31 H31 120.3 . .
C31 C32 C33 118.88(19) . .
C31 C32 H32 120.6 . .
C33 C32 H32 120.6 . .
N6 C33 C32 123.75(19) . .
N6 C33 H33 118.1 . .
C32 C33 H33 118.1 . .
N6 C34 C30 122.59(18) . .
N6 C34 C35 118.41(17) . .
C30 C34 C35 119.00(17) . .
N6 C34 K1 58.33(9) . 4
C30 C34 K1 136.52(13) . 4
C35 C34 K1 77.62(10) . 4
N5 C35 C27 122.21(17) . .
N5 C35 C34 118.62(16) . .
C27 C35 C34 119.17(17) . .
N5 C35 K1 58.78(9) . 4
C27 C35 K1 136.78(12) . 4
C34 C35 K1 77.38(10) . 4

loop_
_geom_bond_atom_site_label_1
_geom_bond_atom_site_label_2
_geom_bond_distance
_geom_bond_site_symmetry_2
K1 N3 2.7773(16) .
K1 N5 2.7795(16) .
K1 N6 2.8843(16) 4_545
K1 N6 2.9025(16) .
K1 N5 2.8973(16) 4_545
K1 N4 2.9373(16) .
K1 N4 2.9692(16) 4_545
K1 C21 3.2944(19) 4_545
K1 C34 3.3558(19) 4_545
K1 C35 3.3591(18) 4_545
K1 K1 3.65725(16) 4
K1 K1 3.65729(16) 4_545
S1 C1 1.719(2) .
S2 C1 1.7205(19) .
O1 C3 1.424(3) .
O1 H1O 0.841(10) .
O2 C5 1.418(2) .
O2 H2O 0.838(10) .
N1 C1 1.353(3) .
N1 C4 1.467(2) .
N1 C2 1.476(2) .
C2 C3 1.513(3) .
C2 H2A 0.9900 .
C2 H2B 0.9900 .
C3 H3A 0.9900 .
C3 H3B 0.9900 .
C4 C5 1.525(3) .
C4 H4A 0.9900 .
C4 H4B 0.9900 .
C5 H5A 0.9900 .
C5 H5B 0.9900 .
N2 C6 1.328(3) .
N2 C11 1.358(2) .
C6 C7 1.406(3) .
C6 H6 0.9500 .
C7 C8 1.366(3) .
C7 H7 0.9500 .
C8 C9 1.413(3) .
C8 H8 0.9500 .
C9 C11 1.415(3) .
C9 C10 1.435(3) .
C10 C10 1.358(4) 2_656
C10 H10 0.9500 .
C11 C11 1.459(4) 2_656
N3 C12 1.324(3) .
N3 C23 1.363(2) .
N4 C21 1.328(2) .
N4 C22 1.368(2) .
C12 C13 1.407(3) .
C12 H12 0.9500 .
C13 C14 1.369(3) .
C13 H13 0.9500 .
C14 C15 1.413(3) .
C14 H14 0.9500 .
C15 C23 1.410(3) .
C15 C16 1.436(3) .
C16 C17 1.354(3) .
C16 H16 0.9500 .
C17 C18 1.434(3) .
C17 H17 0.9500 .
C18 C19 1.409(3) .
C18 C22 1.409(3) .
C19 C20 1.371(3) .
C19 H19 0.9500 .
C20 C21 1.401(3) .
C20 H20 0.9500 .
C21 H21 0.9500 .
C22 C23 1.454(3) .
N5 C24 1.328(2) .
N5 C35 1.364(2) .
N6 C33 1.331(2) .
N6 C34 1.360(2) .
C24 C25 1.401(3) .
C24 H24 0.9500 .
C25 C26 1.366(3) .
C25 H25 0.9500 .
C26 C27 1.409(3) .
C26 H26 0.9500 .
C27 C35 1.412(3) .
C27 C28 1.434(3) .
C28 C29 1.349(3) .
C28 H28 0.9500 .
C29 C30 1.435(3) .
C29 H29 0.9500 .
C30 C34 1.415(3) .
C30 C31 1.411(3) .
C31 C32 1.373(3) .
C31 H31 0.9500 .
C32 C33 1.401(3) .
C32 H32 0.9500 .
C33 H33 0.9500 .
C34 C35 1.453(3) .

loop_
_geom_torsion_atom_site_label_1
_geom_torsion_atom_site_label_2
_geom_torsion_atom_site_label_3
_geom_torsion_atom_site_label_4
_geom_torsion
_geom_torsion_site_symmetry_1
_geom_torsion_site_symmetry_2
_geom_torsion_site_symmetry_3
_geom_torsion_site_symmetry_4
C4 N1 C1 S1 178.49(13) . . . .
C2 N1 C1 S1 -8.9(2) . . . .
C4 N1 C1 S2 -0.4(2) . . . .
C2 N1 C1 S2 172.21(13) . . . .
C1 N1 C2 C3 97.2(2) . . . .
C4 N1 C2 C3 -89.6(2) . . . .
N1 C2 C3 O1 -67.2(2) . . . .
C1 N1 C4 C5 91.5(2) . . . .
C2 N1 C4 C5 -81.77(19) . . . .
N1 C4 C5 O2 -172.37(15) . . . .
C11 N2 C6 C7 0.2(3) . . . .
N2 C6 C7 C8 -0.2(3) . . . .
C6 C7 C8 C9 -0.4(3) . . . .
C7 C8 C9 C11 1.1(3) . . . .
C7 C8 C9 C10 -179.90(18) . . . .
C8 C9 C10 C10 -179.2(2) . . . 2_656
C11 C9 C10 C10 -0.3(3) . . . 2_656
C6 N2 C11 C9 0.5(3) . . . .
C6 N2 C11 C11 -179.9(2) . . . 2_656
C8 C9 C11 N2 -1.2(3) . . . .
C10 C9 C11 N2 179.80(17) . . . .
C8 C9 C11 C11 179.2(2) . . . 2_656
C10 C9 C11 C11 0.2(3) . . . 2_656
C23 N3 C12 C13 -0.8(3) . . . .
K1 N3 C12 C13 -159.78(15) . . . .
N3 C12 C13 C14 2.4(3) . . . .
C12 C13 C14 C15 -1.8(3) . . . .
C13 C14 C15 C23 -0.3(3) . . . .
C13 C14 C15 C16 -178.74(18) . . . .
C23 C15 C16 C17 -0.6(3) . . . .
C14 C15 C16 C17 177.81(18) . . . .
C15 C16 C17 C18 -0.3(3) . . . .
C16 C17 C18 C19 -177.88(18) . . . .
C16 C17 C18 C22 0.9(3) . . . .
C22 C18 C19 C20 1.8(3) . . . .
C17 C18 C19 C20 -179.42(18) . . . .
C18 C19 C20 C21 -1.1(3) . . . .
C22 N4 C21 C20 1.0(3) . . . .
K1 N4 C21 C20 157.76(15) . . . .
K1 N4 C21 C20 -127.08(18) 4 . . .
C22 N4 C21 K1 128.09(16) . . . 4
K1 N4 C21 K1 -75.16(9) . . . 4
C19 C20 C21 N4 -0.4(3) . . . .
C19 C20 C21 K1 -86.1(2) . . . 4
C21 N4 C22 C18 -0.2(3) . . . .
K1 N4 C22 C18 -158.73(14) . . . .
K1 N4 C22 C18 111.52(17) 4 . . .
C21 N4 C22 C23 -179.62(17) . . . .
K1 N4 C22 C23 21.9(2) . . . .
K1 N4 C22 C23 -67.87(19) 4 . . .
C19 C18 C22 N4 -1.1(3) . . . .
C17 C18 C22 N4 -179.96(17) . . . .
C19 C18 C22 C23 178.26(16) . . . .
C17 C18 C22 C23 -0.6(3) . . . .
C12 N3 C23 C15 -1.5(3) . . . .
K1 N3 C23 C15 156.61(14) . . . .
C12 N3 C23 C22 178.10(17) . . . .
K1 N3 C23 C22 -23.8(2) . . . .
C14 C15 C23 N3 2.0(3) . . . .
C16 C15 C23 N3 -179.53(17) . . . .
C14 C15 C23 C22 -177.56(17) . . . .
C16 C15 C23 C22 0.9(3) . . . .
N4 C22 C23 N3 -0.5(3) . . . .
C18 C22 C23 N3 -179.90(16) . . . .
N4 C22 C23 C15 179.09(16) . . . .
C18 C22 C23 C15 -0.3(3) . . . .
C35 N5 C24 C25 -0.1(3) . . . .
K1 N5 C24 C25 -147.97(16) . . . .
K1 N5 C24 C25 117.96(18) 4 . . .
N5 C24 C25 C26 -0.1(3) . . . .
C24 C25 C26 C27 -0.2(3) . . . .
C25 C26 C27 C35 0.7(3) . . . .
C25 C26 C27 C28 179.32(19) . . . .
C26 C27 C28 C29 -178.85(19) . . . .
C35 C27 C28 C29 -0.3(3) . . . .
C27 C28 C29 C30 0.1(3) . . . .
C28 C29 C30 C34 0.2(3) . . . .
C28 C29 C30 C31 179.6(2) . . . .
C34 C30 C31 C32 -0.1(3) . . . .
C29 C30 C31 C32 -179.55(19) . . . .
C30 C31 C32 C33 -0.4(3) . . . .
C34 N6 C33 C32 -0.5(3) . . . .
K1 N6 C33 C32 -118.13(18) 4 . . .
K1 N6 C33 C32 147.99(16) . . . .
C31 C32 C33 N6 0.7(3) . . . .
C33 N6 C34 C30 -0.1(3) . . . .
K1 N6 C34 C30 128.14(16) 4 . . .
K1 N6 C34 C30 -151.10(15) . . . .
C33 N6 C34 C35 -179.90(17) . . . .
K1 N6 C34 C35 -51.68(17) 4 . . .
K1 N6 C34 C35 29.1(2) . . . .
C33 N6 C34 K1 -128.21(18) . . . 4
K1 N6 C34 K1 80.76(8) . . . 4
C31 C30 C34 N6 0.3(3) . . . .
C29 C30 C34 N6 179.81(18) . . . .
C31 C30 C34 C35 -179.83(17) . . . .
C29 C30 C34 C35 -0.4(3) . . . .
C31 C30 C34 K1 77.0(2) . . . 4
C29 C30 C34 K1 -103.6(2) . . . 4
C24 N5 C35 C27 0.7(3) . . . .
K1 N5 C35 C27 148.52(14) . . . .
K1 N5 C35 C27 -128.71(16) 4 . . .
C24 N5 C35 C34 -179.04(16) . . . .
K1 N5 C35 C34 -31.2(2) . . . .
K1 N5 C35 C34 51.56(17) 4 . . .
C24 N5 C35 K1 129.40(17) . . . 4
K1 N5 C35 K1 -82.77(9) . . . 4
C26 C27 C35 N5 -1.0(3) . . . .
C28 C27 C35 N5 -179.62(17) . . . .
C26 C27 C35 C34 178.73(17) . . . .
C28 C27 C35 C34 0.1(3) . . . .
C26 C27 C35 K1 -78.0(2) . . . 4
C28 C27 C35 K1 103.3(2) . . . 4
N6 C34 C35 N5 -0.2(3) . . . .
C30 C34 C35 N5 179.95(16) . . . .
K1 C34 C35 N5 -43.34(15) 4 . . .
N6 C34 C35 C27 -179.95(17) . . . .
C30 C34 C35 C27 0.2(3) . . . .
K1 C34 C35 C27 136.91(16) 4 . . .
N6 C34 C35 K1 43.13(15) . . . 4
C30 C34 C35 K1 -136.70(16) . . . 4
